data_2103829
loop_
_publ_author_name
'Garau, Gianpiero'
'Geremia, Silvano'
'Marzilli, Luigi G.'
'Nardin, Giorgio'
'Randaccio, Lucio'
'Tauzher, Giovanni'

_publ_section_title
;
 Crystal chemistry and binding of NO~2~, SCN and SeCN to Co in
 cobalamins
;
_journal_issue 1
_journal_name_full 'Acta Crystallographica Section B'
_journal_page_first 51
_journal_page_last 59
_journal_paper_doi 10.1107/S0108768102019353
_journal_volume 59
_journal_year 2003
_chemical_formula_moiety '(C62 H88 Co N14 O16 P), (Na Cl), 6.7(H2 O)'
_chemical_formula_sum 'C62 H101.4 Cl Co N14 Na O22.7 P'
_chemical_formula_weight 1554.51
_chemical_name_systematic
;
 ?
;
_space_group_IT_number 19
_symmetry_cell_setting orthorhombic
_symmetry_space_group_name_Hall 'P 2ac 2ab'
_symmetry_space_group_name_H-M 'P 21 21 21'
_atom_sites_solution_hydrogens geom
_atom_sites_solution_primary direct
_atom_sites_solution_secondary difmap
_audit_creation_method SHELXL-97
_cell_angle_alpha 90.00
_cell_angle_beta 90.00
_cell_angle_gamma 90.00
_cell_formula_units_Z 4
_cell_length_a 15.912(5)
_cell_length_b 22.180(8)
_cell_length_c 24.725(4)
_cell_measurement_reflns_used 'three frames with I>20sigma(I)'
_cell_measurement_temperature 100(2)
_cell_measurement_theta_max 'not available'
_cell_measurement_theta_min 'not available'
_cell_volume 8726(4)
_computing_structure_refinement 'SHELXL-97 (Sheldrick, 1997)'
_computing_structure_solution 'SHELXS-97 (Sheldrick, 1997)'
_diffrn_ambient_temperature 100(2)
_diffrn_measured_fraction_theta_full 0.884
_diffrn_measured_fraction_theta_max 0.884
_diffrn_measurement_device_type 'Area detector MAR345 Image Plate'
_diffrn_measurement_method '60 frames rotaton 3=B0 phi'
_diffrn_radiation_monochromator Si111
_diffrn_radiation_source 'Elettra synchrotron - Trieste, Italy'
_diffrn_radiation_type synchrotron
_diffrn_radiation_wavelength 0.80000
_diffrn_reflns_av_R_equivalents 0.0245
_diffrn_reflns_av_sigmaI/netI 0.0406
_diffrn_reflns_limit_h_max 18
_diffrn_reflns_limit_h_min -18
_diffrn_reflns_limit_k_max 27
_diffrn_reflns_limit_k_min -27
_diffrn_reflns_limit_l_max 27
_diffrn_reflns_limit_l_min -27
_diffrn_reflns_number 16313
_diffrn_reflns_theta_full 29.82
_diffrn_reflns_theta_max 29.82
_diffrn_reflns_theta_min 2.12
_diffrn_standards_decay_% 'not available'
_diffrn_standards_interval_time 'not available'
_diffrn_standards_number 'not used'
_exptl_absorpt_coefficient_mu 0.321
_exptl_crystal_colour red
_exptl_crystal_density_diffrn 1.183
_exptl_crystal_density_method 'not measured'
_exptl_crystal_description Prism
_exptl_crystal_F_000 3292
_exptl_crystal_size_max 0.3
_exptl_crystal_size_mid 0.2
_exptl_crystal_size_min 0.2
_refine_diff_density_max 0.937
_refine_diff_density_min -0.912
_refine_ls_abs_structure_details 'Flack H D (1983), Acta Cryst. A39, 876-881'
_refine_ls_abs_structure_Flack -0.05(2)
_refine_ls_extinction_method none
_refine_ls_goodness_of_fit_ref 1.527
_refine_ls_hydrogen_treatment mixed
_refine_ls_matrix_type full
_refine_ls_number_parameters 918
_refine_ls_number_reflns 15335
_refine_ls_number_restraints 6
_refine_ls_restrained_S_all 1.528
_refine_ls_R_factor_all 0.1297
_refine_ls_R_factor_gt 0.1207
_refine_ls_shift/su_max 1.368
_refine_ls_shift/su_mean 0.100
_refine_ls_structure_factor_coef Fsqd
_refine_ls_weighting_details 'w=1/[\s^2^(Fo^2^)+(0.2000P)^2^+0.0000P] where P=(Fo^2^+2Fc^2^)/3'
_refine_ls_weighting_scheme calc
_refine_ls_wR_factor_gt 0.3217
_refine_ls_wR_factor_ref 0.3363
_reflns_number_gt 13292
_reflns_number_total 15335
_reflns_threshold_expression >2sigma(I)
_cod_data_source_file na0139.cif
_cod_data_source_block NO2CblNaCl
_cod_depositor_comments
;
The following automatic conversions were performed:

'_refine_ls_weighting_scheme' value 'calc
w=1/[\s^2^(Fo^2^)+(0.2000P)^2^+0.0000P] where P=(Fo^2^+2Fc^2^)/3' was
changed to 'calc'. New tag '_refine_ls_weighting_details' was
created. The value of the new tag was set to
'w=1/[\s^2^(Fo^2^)+(0.2000P)^2^+0.0000P] where P=(Fo^2^+2Fc^2^)/3'.

Automatic conversion script
Id: cif_fix_values 3143 2015-03-26 13:38:13Z robertas 
;
_cod_original_sg_symbol_H-M p212121
_cod_original_formula_sum 'C62 H101.40 Cl Co N14 Na O22.70 P'
_cod_database_code 2103829
_cod_database_fobs_code 2103829

loop_
_symmetry_equiv_pos_as_xyz
'x, y, z'
'-x+1/2, -y, z+1/2'
'-x, y+1/2, -z+1/2'
'x+1/2, -y+1/2, -z'

loop_
_atom_site_label
_atom_site_fract_x
_atom_site_fract_y
_atom_site_fract_z
_atom_site_U_iso_or_equiv
_atom_site_adp_type
_atom_site_calc_flag
_atom_site_refinement_flags
_atom_site_occupancy
_atom_site_disorder_assembly
_atom_site_disorder_group
_atom_site_type_symbol
Co 0.27258(4) 0.10565(3) 0.23083(3) 0.0592(2) Uani d . 1 . . Co
NX 0.2512(3) 0.1230(2) 0.1563(2) 0.0699(12) Uani d . 1 . . N
O1X 0.2054(4) 0.1635(3) 0.1404(3) 0.1080(19) Uani d . 1 . . O
O2X 0.2849(5) 0.0903(3) 0.1190(2) 0.1022(17) Uani d . 1 . . O
C1 0.1535(4) 0.1894(3) 0.2784(3) 0.0723(15) Uani d . 1 . . C
C2 0.0590(5) 0.2047(4) 0.2646(3) 0.091(2) Uani d . 1 . . C
C3 0.0196(4) 0.1410(4) 0.2635(3) 0.0872(19) Uani d . 1 . . C
H3 -0.0269 0.1409 0.2362 0.105 Uiso calc R 1 . . H
C4 0.0924(4) 0.1041(4) 0.2410(3) 0.0778(16) Uani d . 1 . . C
C5 0.0812(4) 0.0464(4) 0.2152(3) 0.087(2) Uani d . 1 . . C
C6 0.1481(5) 0.0100(3) 0.2071(3) 0.0808(18) Uani d . 1 . . C
C7 0.1501(7) -0.0545(4) 0.1806(6) 0.124(4) Uani d . 1 . . C
C8 0.2335(5) -0.0787(3) 0.2049(4) 0.0880(19) Uani d . 1 . . C
H8 0.2610 -0.1064 0.1783 0.106 Uiso calc R 1 . . H
C9 0.2834(4) -0.0201(3) 0.2084(3) 0.0742(15) Uani d . 1 . . C
C10 0.3704(5) -0.0166(3) 0.2002(3) 0.0759(15) Uani d . 1 . . C
H10 0.3996 -0.0534 0.1946 0.091 Uiso calc R 1 . . H
C11 0.4172(4) 0.0359(3) 0.1996(3) 0.0744(15) Uani d . 1 . . C
C12 0.5051(5) 0.0417(4) 0.1789(4) 0.092(2) Uani d . 1 . . C
C13 0.5358(4) 0.0998(4) 0.2062(3) 0.0850(18) Uani d . 1 . . C
H13 0.5725 0.1228 0.1806 0.102 Uiso calc R 1 . . H
C14 0.4525(4) 0.1325(3) 0.2132(3) 0.0717(14) Uani d . 1 . . C
C15 0.4448(4) 0.1932(3) 0.2241(3) 0.0676(13) Uani d . 1 . . C
C16 0.3653(4) 0.2207(3) 0.2381(3) 0.0656(13) Uani d . 1 . . C
C17 0.3465(5) 0.2880(3) 0.2454(3) 0.0750(16) Uani d . 1 . . C
C18 0.2582(5) 0.2838(3) 0.2752(3) 0.0795(17) Uani d . 1 . . C
H18 0.2672 0.2760 0.3146 0.095 Uiso calc R 1 . . H
C19 0.2207(4) 0.2278(3) 0.2486(3) 0.0694(14) Uani d . 1 . . C
H19 0.1991 0.2387 0.2119 0.083 Uiso calc R 1 . . H
C20 0.1740(5) 0.1845(4) 0.3383(3) 0.0830(18) Uani d . 1 . . C
H20A 0.1599 0.1440 0.3512 0.125 Uiso calc R 1 . . H
H20B 0.1412 0.2144 0.3585 0.125 Uiso calc R 1 . . H
H20C 0.2341 0.1920 0.3439 0.125 Uiso calc R 1 . . H
N21 0.1639(3) 0.1291(3) 0.2501(2) 0.0687(12) Uani d . 1 . . N
N22 0.2329(3) 0.0264(2) 0.2163(2) 0.0690(11) Uani d . 1 . . N
N23 0.3871(3) 0.0903(2) 0.2140(2) 0.0648(11) Uani d . 1 . . N
N24 0.2963(3) 0.1872(2) 0.24249(19) 0.0620(10) Uani d . 1 . . N
C25 0.0178(6) 0.2489(5) 0.3079(4) 0.112(3) Uani d . 1 . . C
H25A -0.0434 0.2492 0.3033 0.168 Uiso calc R 1 . . H
H25B 0.0397 0.2898 0.3026 0.168 Uiso calc R 1 . . H
H25C 0.0316 0.2351 0.3445 0.168 Uiso calc R 1 . . H
C26 0.0497(5) 0.2323(5) 0.2072(3) 0.091(2) Uani d . 1 . . C
H26A 0.0802 0.2712 0.2064 0.110 Uiso calc R 1 . . H
H26B 0.0776 0.2051 0.1810 0.110 Uiso calc R 1 . . H
C27 -0.0393(6) 0.2433(5) 0.1880(4) 0.102(3) Uani d . 1 . . C
O28 -0.0978(7) 0.2099(7) 0.1928(9) 0.279(12) Uani d . 1 . . O
N29 -0.0584(6) 0.2985(5) 0.1767(5) 0.133(4) Uani d . 1 . . N
H29A -0.1114 0.3091 0.1731 0.160 Uiso calc R 1 . . H
H29B -0.0184 0.3256 0.1726 0.160 Uiso calc R 1 . . H
C30 -0.0133(4) 0.1105(6) 0.3166(4) 0.108(3) Uani d . 1 . . C
H30A 0.0234 0.1214 0.3474 0.130 Uiso calc R 1 . . H
H30B -0.0127 0.0661 0.3126 0.130 Uiso calc R 1 . . H
C31 -0.1063(5) 0.1330(9) 0.3277(5) 0.160(7) Uani d . 1 . . C
H31A -0.1442 0.1221 0.2975 0.192 Uiso calc R 1 . . H
H31B -0.1080 0.1772 0.3331 0.192 Uiso calc R 1 . . H
C32 -0.1322(6) 0.0968(9) 0.3838(6) 0.139(5) Uani d . 1 . . C
O33 -0.1261(8) 0.1304(8) 0.4256(7) 0.204(6) Uani d . 1 . . O
N34 -0.1619(12) 0.0450(7) 0.3828(9) 0.197(8) Uani d . 1 . . N
H34A -0.1811 0.0285 0.4127 0.236 Uiso calc R 1 . . H
H34B -0.1637 0.0249 0.3522 0.236 Uiso calc R 1 . . H
C35 -0.0097(6) 0.0329(6) 0.1986(5) 0.124(4) Uani d . 1 . . C
H35A -0.0104 0.0164 0.1618 0.186 Uiso calc R 1 . . H
H35B -0.0426 0.0702 0.1996 0.186 Uiso calc R 1 . . H
H35C -0.0341 0.0035 0.2236 0.186 Uiso calc R 1 . . H
C36 0.0747(7) -0.0971(5) 0.1994(9) 0.164(7) Uani d . 1 . . C
H36A 0.0752 -0.1007 0.2389 0.246 Uiso calc R 1 . . H
H36B 0.0816 -0.1371 0.1832 0.246 Uiso calc R 1 . . H
H36C 0.0212 -0.0796 0.1877 0.246 Uiso calc R 1 . . H
C37 0.1573(15) -0.0482(6) 0.1219(8) 0.210(11) Uani d . 1 . . C
H3AI 0.2160 -0.0346 0.1162 0.252 Uiso calc PR 0.70 A 1 H
H3BI 0.1555 -0.0902 0.1084 0.252 Uiso calc PR 0.70 A 1 H
C38I 0.1088(11) -0.0140(7) 0.0818(6) 0.108(4) Uiso d P 0.70 B 1 C
O39I 0.0449(8) -0.0442(5) 0.0598(5) 0.120(3) Uiso d P 0.70 B 1 O
N40I 0.1208(9) 0.0443(6) 0.0693(5) 0.111(3) Uiso d P 0.70 B 1 N
H4AI 0.0865 0.0625 0.0466 0.133 Uiso calc PR 0.70 B 1 H
H4BI 0.1629 0.0643 0.0837 0.133 Uiso calc PR 0.70 B 1 H
C38J 0.1307(10) -0.1110(7) 0.1052(6) 0.052(3) Uiso d P 0.30 B 2 C
O39J 0.0600(13) -0.1382(8) 0.0977(7) 0.087(4) Uiso d P 0.30 B 2 O
N40J 0.2027(11) -0.1345(7) 0.0935(6) 0.064(3) Uiso d P 0.30 . 2 N
H4AJ 0.2053 -0.1710 0.0797 0.076 Uiso calc PR 0.30 . 2 H
H4BJ 0.2492 -0.1140 0.0994 0.076 Uiso calc PR 0.30 . 2 H
C41 0.2273(5) -0.1099(3) 0.2599(4) 0.091(2) Uani d . 1 . . C
H41A 0.1958 -0.0835 0.2850 0.110 Uiso calc R 1 . . H
H41B 0.1950 -0.1478 0.2557 0.110 Uiso calc R 1 . . H
C42 0.3116(5) -0.1242(3) 0.2842(4) 0.091(2) Uani d . 1 . . C
H42A 0.3432 -0.0863 0.2895 0.110 Uiso calc R 1 . . H
H42B 0.3437 -0.1497 0.2587 0.110 Uiso calc R 1 . . H
C43 0.3044(7) -0.1578(5) 0.3398(5) 0.111(3) Uani d . 1 . . C
O44 0.2436(6) -0.1910(5) 0.3489(4) 0.158(4) Uani d . 1 . . O
N45 0.3656(7) -0.1520(6) 0.3715(5) 0.142(4) Uani d . 1 . . N
H45A 0.3667 -0.1722 0.4022 0.170 Uiso calc R 1 . . H
H45B 0.4073 -0.1277 0.3631 0.170 Uiso calc R 1 . . H
C46 0.5016(6) 0.0474(4) 0.1181(4) 0.097(2) Uani d . 1 . . C
H46A 0.4716 0.0128 0.1029 0.146 Uiso calc R 1 . . H
H46B 0.5589 0.0486 0.1035 0.146 Uiso calc R 1 . . H
H46C 0.4721 0.0847 0.1083 0.146 Uiso calc R 1 . . H
C47 0.5582(6) -0.0154(4) 0.1908(7) 0.133(4) Uani d . 1 . . C
H47A 0.5546 -0.0252 0.2294 0.200 Uiso calc R 1 . . H
H47B 0.6169 -0.0079 0.1810 0.200 Uiso calc R 1 . . H
H47C 0.5365 -0.0493 0.1695 0.200 Uiso calc R 1 . . H
C48 0.5788(5) 0.0949(5) 0.2612(4) 0.105(3) Uani d . 1 . . C
H48A 0.5416 0.0694 0.2837 0.126 Uiso calc R 1 . . H
H48B 0.5767 0.1358 0.2772 0.126 Uiso calc R 1 . . H
C49 0.6763(9) 0.0697(10) 0.2720(9) 0.242(15) Uani d D 1 . . C
H49A 0.6960 0.0790 0.3091 0.291 Uiso calc R 1 . . H
H49B 0.6811 0.0258 0.2654 0.291 Uiso calc R 1 . . H
C50 0.7228(12) 0.1062(9) 0.2297(8) 0.76(8) Uani d D 1 . . C
O51 0.7513(9) 0.0742(6) 0.1924(6) 0.189(5) Uani d D 1 . . O
N52 0.7286(6) 0.1626(7) 0.2384(8) 0.198(8) Uani d D 1 . . N
H52A 0.7567 0.1857 0.2157 0.238 Uiso calc R 1 . . H
H52B 0.7046 0.1786 0.2671 0.238 Uiso calc R 1 . . H
C53 0.5216(5) 0.2339(4) 0.2188(4) 0.091(2) Uani d . 1 . . C
H53A 0.5382 0.2365 0.1807 0.136 Uiso calc R 1 . . H
H53B 0.5681 0.2170 0.2400 0.136 Uiso calc R 1 . . H
H53C 0.5079 0.2742 0.2323 0.136 Uiso calc R 1 . . H
C54 0.3430(8) 0.3163(4) 0.1884(3) 0.104(3) Uani d . 1 . . C
H54A 0.3541 0.3597 0.1910 0.156 Uiso calc R 1 . . H
H54B 0.2872 0.3098 0.1727 0.156 Uiso calc R 1 . . H
H54C 0.3856 0.2974 0.1652 0.156 Uiso calc R 1 . . H
C55 0.4115(5) 0.3231(3) 0.2795(3) 0.0785(17) Uani d . 1 . . C
H55A 0.4643 0.3260 0.2585 0.094 Uiso calc R 1 . . H
H55B 0.3902 0.3647 0.2847 0.094 Uiso calc R 1 . . H
C56 0.4319(5) 0.2973(3) 0.3341(3) 0.0849(19) Uani d . 1 . . C
H56A 0.4416 0.2534 0.3308 0.102 Uiso calc R 1 . . H
H56B 0.3840 0.3038 0.3589 0.102 Uiso calc R 1 . . H
C57 0.5114(7) 0.3280(4) 0.3572(4) 0.097(3) Uani d . 1 . . C
O58 0.5787(4) 0.3285(3) 0.3354(3) 0.0942(15) Uani d . 1 . . O
N59 0.4974(5) 0.3569(4) 0.4053(3) 0.099(2) Uani d . 1 . . N
H59 0.4465 0.3576 0.4191 0.118 Uiso calc R 1 . . H
C60 0.2011(6) 0.3388(3) 0.2680(5) 0.102(3) Uani d . 1 . . C
H60A 0.2061 0.3538 0.2304 0.122 Uiso calc R 1 . . H
H60B 0.1420 0.3267 0.2740 0.122 Uiso calc R 1 . . H
C61 0.2243(5) 0.3896(4) 0.3075(4) 0.099(2) Uani d . 1 . . C
O62 0.2501(7) 0.3792(4) 0.3508(4) 0.154(4) Uani d . 1 . . O
N63 0.2119(4) 0.4435(4) 0.2885(5) 0.113(3) Uani d . 1 . . N
H63A 0.2230 0.4752 0.3086 0.135 Uiso calc R 1 . . H
H63B 0.1924 0.4482 0.2555 0.135 Uiso calc R 1 . . H
CP1 0.5665(6) 0.3870(4) 0.4342(4) 0.103(3) Uani d . 1 . . C
HP1A 0.5442 0.4230 0.4530 0.124 Uiso calc R 1 . . H
HP1B 0.6087 0.4009 0.4076 0.124 Uiso calc R 1 . . H
CP2 0.6090(6) 0.3465(5) 0.4750(4) 0.102(3) Uani d . 1 . . C
HP2 0.6352 0.3110 0.4567 0.122 Uiso calc R 1 . . H
CP3 0.6734(6) 0.3809(5) 0.5067(4) 0.101(2) Uani d . 1 . . C
HP3A 0.6451 0.4086 0.5316 0.151 Uiso calc R 1 . . H
HP3B 0.7090 0.4040 0.4818 0.151 Uiso calc R 1 . . H
HP3C 0.7083 0.3527 0.5273 0.151 Uiso calc R 1 . . H
P1 0.53119(17) 0.25936(14) 0.52831(11) 0.1064(8) Uani d . 1 . . P
OP2 0.5082(4) 0.2321(3) 0.4688(3) 0.0990(17) Uani d . 1 . . O
OP3 0.5423(4) 0.3266(3) 0.5130(2) 0.0983(17) Uani d . 1 . . O
OP4 0.6079(5) 0.2324(4) 0.5477(3) 0.122(2) Uani d . 1 . . O
OP5 0.4577(6) 0.2563(5) 0.5659(4) 0.142(3) Uani d . 1 . . O
CR1 0.4420(4) 0.0852(3) 0.4205(3) 0.0754(15) Uani d . 1 . . C
HR1 0.4485 0.0522 0.4477 0.091 Uiso calc R 1 . . H
CR2 0.4179(4) 0.1442(3) 0.4479(3) 0.0728(15) Uani d . 1 . . C
HR2 0.3830 0.1369 0.4809 0.087 Uiso calc R 1 . . H
CR3 0.5074(5) 0.1680(4) 0.4631(3) 0.089(2) Uani d . 1 . . C
HR3 0.5294 0.1478 0.4963 0.106 Uiso calc R 1 . . H
CR4 0.5584(4) 0.1519(4) 0.4146(4) 0.090(2) Uani d . 1 . . C
HR4 0.5559 0.1849 0.3871 0.108 Uiso calc R 1 . . H
CR5 0.6510(7) 0.1347(9) 0.4267(7) 0.163(7) Uani d . 1 . . C
HR5A 0.6768 0.1204 0.3926 0.196 Uiso calc R 1 . . H
HR5B 0.6812 0.1719 0.4375 0.196 Uiso calc R 1 . . H
OR6 0.5200(3) 0.0960(3) 0.3927(2) 0.0878(14) Uani d . 1 . . O
OR7 0.3776(3) 0.1827(2) 0.4121(2) 0.0741(10) Uani d . 1 . . O
HR7 0.3434 0.2045 0.4290 0.111 Uiso d R 1 . . H
OR8 0.6641(6) 0.0955(6) 0.4623(4) 0.162(4) Uani d . 1 . . O
HR8 0.7040 0.1067 0.4815 0.244 Uiso d R 1 . . H
NB1 0.3804(3) 0.0687(2) 0.3791(2) 0.0672(11) Uani d . 1 . . N
CB2 0.3715(3) 0.0959(3) 0.3310(2) 0.0645(12) Uani d . 1 . . C
HB2 0.4117 0.1226 0.3158 0.077 Uiso calc R 1 . . H
NB3 0.2992(3) 0.0806(2) 0.3072(2) 0.0623(10) Uani d . 1 . . N
CB4 0.1791(4) 0.0157(3) 0.3426(3) 0.0699(14) Uani d . 1 . . C
HB4 0.1432 0.0210 0.3122 0.084 Uiso calc R 1 . . H
CB5 0.1539(4) -0.0192(3) 0.3866(3) 0.0762(15) Uani d . 1 . . C
CB6 0.2076(5) -0.0272(4) 0.4323(3) 0.0862(19) Uani d . 1 . . C
CB7 0.2862(4) -0.0001(3) 0.4323(3) 0.0792(16) Uani d . 1 . . C
HB7 0.3238 -0.0061 0.4617 0.095 Uiso calc R 1 . . H
CB8 0.3087(4) 0.0354(3) 0.3896(3) 0.0653(13) Uani d . 1 . . C
CB9 0.2588(4) 0.0428(2) 0.3441(3) 0.0634(12) Uani d . 1 . . C
CB10 0.0666(6) -0.0495(5) 0.3869(5) 0.111(3) Uani d . 1 . . C
H10A 0.0229 -0.0185 0.3898 0.167 Uiso calc R 1 . . H
H10B 0.0626 -0.0770 0.4178 0.167 Uiso calc R 1 . . H
H10C 0.0588 -0.0722 0.3532 0.167 Uiso calc R 1 . . H
CB11 0.1798(8) -0.0667(6) 0.4793(4) 0.120(4) Uani d . 1 . . C
H11A 0.2273 -0.0731 0.5038 0.180 Uiso calc R 1 . . H
H11B 0.1603 -0.1056 0.4654 0.180 Uiso calc R 1 . . H
H11C 0.1339 -0.0468 0.4988 0.180 Uiso calc R 1 . . H
Na1 0.6985(6) 0.1374(6) 0.5513(4) 0.211(4) Uani d . 1 . . Na
Cl1 0.3367(6) 0.3775(6) 0.4478(4) 0.471(13) Uani d . 1 . . Cl
OW1 0.6945(6) 0.2446(6) 0.3344(4) 0.241(8) Uani d R 1 . . O
H1W1 0.7382 0.2475 0.3596 0.361 Uiso d R 1 . . H
H1W2 0.6568 0.2764 0.3399 0.361 Uiso d R 1 . . H
OW2 0.8075(2) 0.28885(18) 0.43132(17) 0.251(13) Uani d P 0.70 . . O
OW3 0.2196(2) -0.26276(18) -0.02918(17) 0.1123(19) Uani d R 1 . . O
H3W1 0.1873 -0.2945 -0.0428 0.169 Uiso d R 1 . . H
H3W2 0.2714 -0.2620 -0.0470 0.169 Uiso d R 1 . . H
OW4 0.5151(2) -0.05564(18) 0.36289(17) 0.275(11) Uani d R 1 . . O
H4W1 0.5693 -0.0657 0.3514 0.412 Uiso d R 1 . . H
H4W2 0.5140 -0.0151 0.3733 0.412 Uiso d R 1 . . H
OW5 -0.1363(2) -0.04266(18) 0.30950(17) 0.288(12) Uani d R 1 . . O
H5W1 -0.1354 -0.0811 0.3250 0.432 Uiso d R 1 . . H
H5W2 -0.1910 -0.0273 0.3113 0.432 Uiso d R 1 . . H
OW6 0.1218(2) 0.34751(18) 0.12075(17) 0.113(2) Uani d R 1 . . O
H6W1 0.1701 0.3290 0.1008 0.170 Uiso d R 1 . . H
H6W2 0.0966 0.3686 0.0945 0.170 Uiso d R 1 . . H
OW7 0.7681(2) 0.03715(18) 0.09898(17) 0.223(7) Uani d R 1 . . O
H7W1 0.7590 0.0556 0.1325 0.335 Uiso d R 1 . . H
H7W2 0.8093 0.0586 0.0801 0.335 Uiso d R 1 . . H

loop_
_atom_site_aniso_label
_atom_site_aniso_U_11
_atom_site_aniso_U_22
_atom_site_aniso_U_33
_atom_site_aniso_U_12
_atom_site_aniso_U_13
_atom_site_aniso_U_23
Co 0.0390(4) 0.0672(4) 0.0713(4) -0.0040(3) -0.0074(3) -0.0064(3)
NX 0.061(3) 0.078(3) 0.070(3) -0.005(2) -0.008(2) -0.013(2)
O1X 0.095(4) 0.127(4) 0.102(4) 0.030(4) -0.015(3) -0.002(3)
O2X 0.112(5) 0.117(4) 0.078(3) 0.014(3) -0.002(3) -0.024(3)
C1 0.048(3) 0.098(4) 0.071(3) 0.016(3) -0.011(2) -0.014(3)
C2 0.051(4) 0.133(6) 0.089(5) 0.027(4) -0.015(3) -0.003(4)
C3 0.049(3) 0.124(6) 0.089(5) 0.016(3) -0.015(3) -0.006(4)
C4 0.045(3) 0.104(4) 0.084(4) -0.009(3) -0.014(3) -0.002(3)
C5 0.049(3) 0.106(5) 0.105(5) -0.019(3) -0.024(3) 0.004(4)
C6 0.062(4) 0.074(3) 0.106(5) -0.021(3) -0.030(3) 0.001(3)
C7 0.101(7) 0.080(4) 0.192(11) -0.021(4) -0.081(7) -0.016(5)
C8 0.073(4) 0.066(3) 0.125(6) -0.013(3) -0.013(4) -0.012(3)
C9 0.062(4) 0.075(3) 0.085(4) -0.011(3) -0.011(3) -0.006(3)
C10 0.067(4) 0.064(3) 0.096(4) -0.002(3) 0.002(3) -0.005(3)
C11 0.055(3) 0.070(3) 0.098(4) 0.000(3) 0.003(3) -0.003(3)
C12 0.059(4) 0.091(4) 0.125(6) 0.009(3) 0.016(4) -0.013(4)
C13 0.050(3) 0.097(4) 0.108(5) -0.011(3) 0.022(3) -0.016(4)
C14 0.046(3) 0.078(3) 0.091(4) -0.009(2) -0.006(3) -0.001(3)
C15 0.061(3) 0.066(3) 0.076(3) -0.009(2) -0.004(3) -0.007(2)
C16 0.055(3) 0.067(3) 0.075(3) -0.003(2) -0.012(2) 0.003(2)
C17 0.072(4) 0.071(3) 0.082(4) 0.005(3) -0.028(3) -0.007(3)
C18 0.077(4) 0.080(3) 0.082(4) 0.021(3) -0.030(3) -0.013(3)
C19 0.056(3) 0.080(3) 0.072(3) 0.018(3) -0.018(2) -0.012(2)
C20 0.060(4) 0.103(5) 0.087(4) 0.025(3) -0.007(3) -0.008(3)
N21 0.040(2) 0.089(3) 0.077(3) 0.000(2) -0.012(2) 0.000(2)
N22 0.047(2) 0.070(2) 0.089(3) -0.010(2) -0.015(2) 0.000(2)
N23 0.045(2) 0.065(2) 0.085(3) -0.0035(18) -0.005(2) -0.0038(19)
N24 0.045(2) 0.074(2) 0.067(3) 0.0053(18) -0.0143(17) -0.0056(18)
C25 0.081(6) 0.146(8) 0.108(6) 0.055(6) -0.004(4) -0.014(5)
C26 0.056(4) 0.127(6) 0.091(5) 0.033(4) -0.018(3) -0.002(4)
C27 0.062(5) 0.128(6) 0.117(6) 0.027(5) -0.029(4) 0.012(5)
O28 0.093(6) 0.227(12) 0.52(3) -0.036(7) -0.151(12) 0.187(16)
N29 0.102(6) 0.131(6) 0.168(8) 0.056(5) -0.051(6) -0.016(6)
C30 0.035(3) 0.186(10) 0.105(5) 0.011(4) -0.003(3) 0.015(6)
C31 0.041(4) 0.31(2) 0.130(8) 0.016(7) 0.000(4) 0.062(10)
C32 0.055(5) 0.215(15) 0.146(10) 0.030(7) 0.023(5) 0.001(10)
O33 0.113(8) 0.284(18) 0.215(13) -0.008(10) 0.053(8) -0.029(13)
N34 0.190(16) 0.160(11) 0.241(19) -0.049(12) 0.072(14) -0.021(11)
C35 0.061(5) 0.150(8) 0.161(9) -0.033(5) -0.053(6) 0.003(7)
C36 0.087(6) 0.102(6) 0.30(2) -0.035(5) -0.084(10) 0.033(9)
C37 0.29(2) 0.113(8) 0.222(17) -0.013(11) -0.177(18) -0.048(9)
C41 0.067(4) 0.067(3) 0.140(6) -0.019(3) 0.004(4) -0.002(3)
C42 0.071(4) 0.072(3) 0.131(6) -0.009(3) -0.017(4) 0.005(3)
C43 0.086(6) 0.111(6) 0.137(8) -0.005(5) -0.032(6) 0.005(5)
O44 0.119(7) 0.189(8) 0.167(8) -0.047(6) -0.046(6) 0.070(7)
N45 0.114(7) 0.158(8) 0.154(9) 0.004(7) -0.036(7) 0.034(7)
C46 0.090(5) 0.110(5) 0.093(5) 0.006(4) 0.022(4) -0.001(4)
C47 0.057(4) 0.095(5) 0.248(14) 0.018(4) 0.036(6) 0.012(7)
C48 0.051(4) 0.133(7) 0.132(7) 0.007(4) -0.009(4) 0.002(5)
C49 0.084(8) 0.34(3) 0.31(3) -0.080(13) 0.076(12) -0.20(2)
C50 0.81(10) 0.81(10) 0.65(8) 0.69(10) -0.67(9) -0.46(8)
O51 0.151(10) 0.191(10) 0.224(15) 0.022(8) 0.028(10) 0.020(9)
N52 0.052(5) 0.213(14) 0.33(2) 0.011(6) -0.035(9) 0.034(14)
C53 0.066(4) 0.089(4) 0.118(6) -0.028(3) -0.002(4) -0.007(4)
C54 0.141(8) 0.087(4) 0.084(5) -0.002(5) -0.042(5) 0.012(3)
C55 0.090(5) 0.064(3) 0.081(4) -0.007(3) -0.025(3) -0.003(2)
C56 0.082(5) 0.082(4) 0.091(4) -0.013(3) -0.033(4) 0.004(3)
C57 0.104(7) 0.093(4) 0.095(5) -0.021(4) -0.050(5) 0.009(4)
O58 0.077(4) 0.103(3) 0.103(4) -0.019(3) -0.015(3) -0.007(3)
N59 0.089(5) 0.114(5) 0.094(4) -0.030(4) -0.034(4) -0.014(3)
C60 0.089(5) 0.081(4) 0.136(7) 0.028(4) -0.030(5) -0.024(4)
C61 0.068(4) 0.097(5) 0.133(7) 0.024(4) -0.011(4) -0.031(4)
O62 0.161(8) 0.160(6) 0.140(6) 0.055(6) -0.058(6) -0.064(5)
N63 0.060(4) 0.107(5) 0.172(8) 0.000(3) -0.018(4) -0.031(5)
CP1 0.087(5) 0.117(6) 0.104(5) -0.034(5) -0.030(4) -0.013(4)
CP2 0.079(5) 0.114(6) 0.113(6) -0.013(4) -0.029(5) -0.026(5)
CP3 0.092(5) 0.122(6) 0.089(5) -0.029(5) -0.029(4) -0.014(4)
P1 0.0881(15) 0.1315(18) 0.0995(15) -0.0314(14) -0.0227(11) -0.0147(12)
OP2 0.077(3) 0.109(4) 0.112(4) -0.026(3) -0.028(3) -0.011(3)
OP3 0.080(4) 0.123(4) 0.093(4) -0.030(3) -0.012(3) -0.024(3)
OP4 0.092(4) 0.135(5) 0.138(6) -0.014(4) -0.046(4) -0.007(4)
OP5 0.117(6) 0.159(7) 0.149(7) -0.046(5) 0.027(5) -0.009(5)
CR1 0.057(3) 0.085(4) 0.085(4) -0.004(3) -0.011(3) 0.002(3)
CR2 0.041(3) 0.090(4) 0.087(4) -0.009(3) -0.013(3) -0.005(3)
CR3 0.063(4) 0.101(5) 0.102(5) -0.010(3) -0.036(4) -0.013(4)
CR4 0.033(3) 0.116(5) 0.121(6) -0.009(3) -0.015(3) -0.014(4)
CR5 0.055(5) 0.258(19) 0.177(13) 0.014(8) -0.047(7) -0.078(13)
OR6 0.041(2) 0.114(4) 0.108(3) -0.004(2) -0.012(2) -0.020(3)
OR7 0.050(2) 0.084(2) 0.088(3) -0.0046(19) -0.0101(19) -0.0032(19)
OR8 0.108(6) 0.222(11) 0.157(8) 0.062(7) -0.062(6) -0.037(7)
NB1 0.042(2) 0.076(3) 0.083(3) 0.000(2) -0.004(2) 0.006(2)
CB2 0.039(2) 0.078(3) 0.077(3) 0.002(2) -0.013(2) -0.001(2)
NB3 0.037(2) 0.071(2) 0.078(3) -0.0045(18) -0.0032(19) -0.008(2)
CB4 0.043(3) 0.085(3) 0.081(4) -0.009(3) -0.006(2) 0.008(3)
CB5 0.057(3) 0.091(4) 0.081(4) -0.018(3) 0.003(3) 0.002(3)
CB6 0.074(4) 0.091(4) 0.094(5) -0.013(3) 0.004(3) 0.016(3)
CB7 0.059(4) 0.087(4) 0.092(4) -0.006(3) -0.011(3) 0.008(3)
CB8 0.048(3) 0.069(3) 0.080(3) 0.004(2) -0.006(2) -0.001(2)
CB9 0.046(3) 0.066(3) 0.079(3) 0.001(2) -0.007(2) 0.001(2)
CB10 0.071(5) 0.141(7) 0.121(7) -0.049(5) 0.000(4) 0.013(5)
CB11 0.123(8) 0.135(8) 0.103(6) -0.043(7) -0.011(5) 0.034(5)
Na1 0.168(7) 0.293(11) 0.173(7) -0.027(7) 0.016(5) -0.030(7)
Cl1 0.188(7) 0.97(4) 0.260(11) -0.043(16) -0.021(7) 0.149(19)
OW1 0.218(15) 0.31(2) 0.189(13) 0.112(15) -0.037(12) 0.036(13)
OW2 0.138(12) 0.48(4) 0.139(12) 0.143(19) 0.030(9) 0.091(17)
OW3 0.095(4) 0.149(5) 0.094(4) 0.022(4) 0.000(3) 0.003(3)
OW4 0.119(8) 0.168(9) 0.54(3) 0.001(7) 0.064(13) -0.129(15)
OW5 0.39(3) 0.193(13) 0.29(2) -0.108(17) -0.07(2) -0.060(13)
OW6 0.085(4) 0.137(5) 0.118(4) -0.002(3) -0.041(3) 0.055(4)
OW7 0.139(8) 0.153(8) 0.38(2) 0.032(7) 0.059(11) 0.104(11)

loop_
_atom_type_symbol
_atom_type_description
_atom_type_scat_dispersion_real
_atom_type_scat_dispersion_imag
_atom_type_scat_source
Co Co 0.3494 0.9721 'International Tables Vol C Tables 4.2.6.8 and 6.1.1.4'
P P 0.1023 0.0942 'International Tables Vol C Tables 4.2.6.8 and 6.1.1.4'
O O 0.0106 0.0060 'International Tables Vol C Tables 4.2.6.8 and 6.1.1.4'
N N 0.0061 0.0033 'International Tables Vol C Tables 4.2.6.8 and 6.1.1.4'
C C 0.0033 0.0016 'International Tables Vol C Tables 4.2.6.8 and 6.1.1.4'
Na Na 0.0362 0.0249 'International Tables Vol C Tables 4.2.6.8 and 6.1.1.4'
Cl Cl 0.1484 0.1585 'International Tables Vol C Tables 4.2.6.8 and 6.1.1.4'
H H 0.0000 0.0000 'International Tables Vol C Tables 4.2.6.8 and 6.1.1.4'

loop_
_geom_angle_atom_site_label_1
_geom_angle_atom_site_label_2
_geom_angle_atom_site_label_3
_geom_angle_site_symmetry_1
_geom_angle_site_symmetry_3
_geom_angle
N21 Co N24 . . 83.0(2)
N21 Co N23 . . 173.7(2)
N24 Co N23 . . 90.8(2)
N21 Co N22 . . 89.9(2)
N24 Co N22 . . 171.9(2)
N23 Co N22 . . 96.4(2)
N21 Co NX . . 91.4(2)
N24 Co NX . . 89.4(2)
N23 Co NX . . 89.8(2)
N22 Co NX . . 86.9(2)
N21 Co NB3 . . 91.9(2)
N24 Co NB3 . . 94.6(2)
N23 Co NB3 . . 87.4(2)
N22 Co NB3 . . 89.6(2)
NX Co NB3 . . 175.2(2)
O1X NX O2X . . 115.5(6)
O1X NX Co . . 124.4(5)
O2X NX Co . . 120.1(5)
C20 C1 N21 . . 111.2(6)
C20 C1 C19 . . 110.7(6)
N21 C1 C19 . . 100.9(5)
C20 C1 C2 . . 115.4(6)
N21 C1 C2 . . 101.2(5)
C19 C1 C2 . . 115.9(6)
C3 C2 C26 . . 107.7(7)
C3 C2 C1 . . 101.2(6)
C26 C2 C1 . . 111.9(7)
C3 C2 C25 . . 114.1(8)
C26 C2 C25 . . 109.3(7)
C1 C2 C25 . . 112.4(6)
C4 C3 C2 . . 100.9(6)
C4 C3 C30 . . 109.1(7)
C2 C3 C30 . . 120.9(7)
C4 C3 H3 . . 108.5
C2 C3 H3 . . 108.4
C30 C3 H3 . . 108.4
N21 C4 C5 . . 124.6(7)
N21 C4 C3 . . 112.3(6)
C5 C4 C3 . . 123.0(6)
C6 C5 C4 . . 120.0(6)
C6 C5 C35 . . 126.0(8)
C4 C5 C35 . . 114.0(8)
C5 C6 N22 . . 125.0(6)
C5 C6 C7 . . 128.3(6)
N22 C6 C7 . . 106.4(7)
C37 C7 C8 . . 110.4(13)
C37 C7 C6 . . 109.2(9)
C8 C7 C6 . . 99.8(5)
C37 C7 C36 . . 113.9(11)
C8 C7 C36 . . 108.9(8)
C6 C7 C36 . . 113.7(12)
C9 C8 C41 . . 111.6(6)
C9 C8 C7 . . 99.9(6)
C41 C8 C7 . . 116.4(9)
C9 C8 H8 . . 109.5
C41 C8 H8 . . 109.5
C7 C8 H8 . . 109.5
N22 C9 C10 . . 125.4(6)
N22 C9 C8 . . 110.9(6)
C10 C9 C8 . . 123.5(7)
C9 C10 C11 . . 125.5(6)
C9 C10 H10 . . 117.3
C11 C10 H10 . . 117.3
N23 C11 C10 . . 124.0(6)
N23 C11 C12 . . 110.3(6)
C10 C11 C12 . . 125.4(6)
C11 C12 C46 . . 108.3(8)
C11 C12 C13 . . 102.7(6)
C46 C12 C13 . . 112.2(8)
C11 C12 C47 . . 112.0(7)
C46 C12 C47 . . 106.1(9)
C13 C12 C47 . . 115.5(8)
C14 C13 C48 . . 108.8(6)
C14 C13 C12 . . 100.0(5)
C48 C13 C12 . . 118.3(8)
C14 C13 H13 . . 109.7
C48 C13 H13 . . 109.8
C12 C13 H13 . . 109.8
C15 C14 N23 . . 125.8(6)
C15 C14 C13 . . 124.5(6)
N23 C14 C13 . . 109.3(5)
C14 C15 C16 . . 122.5(5)
C14 C15 C53 . . 119.4(6)
C16 C15 C53 . . 118.1(5)
N24 C16 C15 . . 120.3(5)
N24 C16 C17 . . 112.0(5)
C15 C16 C17 . . 127.5(5)
C16 C17 C55 . . 115.1(5)
C16 C17 C54 . . 107.3(6)
C55 C17 C54 . . 108.5(6)
C16 C17 C18 . . 99.8(5)
C55 C17 C18 . . 111.5(6)
C54 C17 C18 . . 114.5(7)
C19 C18 C60 . . 111.5(5)
C19 C18 C17 . . 101.2(5)
C60 C18 C17 . . 115.1(7)
C19 C18 H18 . . 109.6
C60 C18 H18 . . 109.6
C17 C18 H18 . . 109.6
N24 C19 C18 . . 102.5(5)
N24 C19 C1 . . 105.7(5)
C18 C19 C1 . . 120.8(6)
N24 C19 H19 . . 109.2
C18 C19 H19 . . 109.1
C1 C19 H19 . . 109.1
C1 C20 H20A . . 109.5
C1 C20 H20B . . 109.5
H20A C20 H20B . . 109.5
C1 C20 H20C . . 109.5
H20A C20 H20C . . 109.5
H20B C20 H20C . . 109.5
C4 N21 C1 . . 111.3(6)
C4 N21 Co . . 131.0(5)
C1 N21 Co . . 117.6(4)
C9 N22 C6 . . 110.8(5)
C9 N22 Co . . 123.2(4)
C6 N22 Co . . 125.7(5)
C11 N23 C14 . . 109.3(5)
C11 N23 Co . . 124.1(4)
C14 N23 Co . . 126.6(4)
C16 N24 C19 . . 109.4(5)
C16 N24 Co . . 134.0(4)
C19 N24 Co . . 115.5(4)
C2 C25 H25A . . 109.5
C2 C25 H25B . . 109.5
H25A C25 H25B . . 109.5
C2 C25 H25C . . 109.4
H25A C25 H25C . . 109.5
H25B C25 H25C . . 109.5
C27 C26 C2 . . 116.1(8)
C27 C26 H26A . . 108.2
C2 C26 H26A . . 108.3
C27 C26 H26B . . 108.3
C2 C26 H26B . . 108.3
H26A C26 H26B . . 107.4
O28 C27 N29 . . 115.2(10)
O28 C27 C26 . . 126.7(9)
N29 C27 C26 . . 116.1(10)
C27 N29 H29A . . 120.1
C27 N29 H29B . . 119.9
H29A N29 H29B . . 120.0
C3 C30 C31 . . 108.7(8)
C3 C30 H30A . . 110.0
C31 C30 H30A . . 110.2
C3 C30 H30B . . 109.8
C31 C30 H30B . . 109.9
H30A C30 H30B . . 108.3
C30 C31 C32 . . 103.0(9)
C30 C31 H31A . . 111.4
C32 C31 H31A . . 111.4
C30 C31 H31B . . 111.1
C32 C31 H31B . . 110.8
H31A C31 H31B . . 109.1
N34 C32 O33 . . 125.8(17)
N34 C32 C31 . . 121.7(18)
O33 C32 C31 . . 112.1(17)
C32 N34 H34A . . 120.1
C32 N34 H34B . . 119.9
H34A N34 H34B . . 120.0
C5 C35 H35A . . 109.4
C5 C35 H35B . . 109.5
H35A C35 H35B . . 109.5
C5 C35 H35C . . 109.5
H35A C35 H35C . . 109.5
H35B C35 H35C . . 109.5
C7 C36 H36A . . 109.6
C7 C36 H36B . . 109.4
H36A C36 H36B . . 109.5
C7 C36 H36C . . 109.4
H36A C36 H36C . . 109.5
H36B C36 H36C . . 109.5
C38I C37 C38J . . 98.3(10)
C38I C37 C7 . . 132.7(19)
C38J C37 C7 . . 99.3(14)
C38I C37 H3AI . . 103.9
C38J C37 H3AI . . 120.7
C7 C37 H3AI . . 104.0
C38I C37 H3BI . . 104.2
C38J C37 H3BI . . 15.2
C7 C37 H3BI . . 104.1
H3AI C37 H3BI . . 105.5
N40I C38I O39I . . 119.8(15)
N40I C38I C37 . . 125.4(15)
O39I C38I C37 . . 114.6(13)
C38I N40I H4AI . . 119.9
C38I N40I H4BI . . 120.1
H4AI N40I H4BI . . 120.0
N40J C38J O39J . . 123.6(15)
N40J C38J C37 . . 100.6(16)
O39J C38J C37 . . 135.5(17)
C38J N40J OW2 . 3_645 112.0(13)
C38J N40J H4AJ . . 120.0
OW2 N40J H4AJ 3_645 . 8.3
C38J N40J H4BJ . . 120.0
OW2 N40J H4BJ 3_645 . 127.9
H4AJ N40J H4BJ . . 120.0
C42 C41 C8 . . 113.2(7)
C42 C41 H41A . . 109.0
C8 C41 H41A . . 108.9
C42 C41 H41B . . 109.0
C8 C41 H41B . . 109.0
H41A C41 H41B . . 107.8
C41 C42 C43 . . 112.7(8)
C41 C42 H42A . . 109.1
C43 C42 H42A . . 109.0
C41 C42 H42B . . 109.1
C43 C42 H42B . . 109.0
H42A C42 H42B . . 107.8
O44 C43 N45 . . 123.5(12)
O44 C43 C42 . . 120.1(9)
N45 C43 C42 . . 116.2(10)
C43 N45 H45A . . 120.0
C43 N45 H45B . . 120.0
H45A N45 H45B . . 120.0
C12 C46 H46A . . 109.4
C12 C46 H46B . . 109.5
H46A C46 H46B . . 109.5
C12 C46 H46C . . 109.6
H46A C46 H46C . . 109.5
H46B C46 H46C . . 109.5
C12 C47 H47A . . 109.4
C12 C47 H47B . . 109.5
H47A C47 H47B . . 109.5
C12 C47 H47C . . 109.5
H47A C47 H47C . . 109.5
H47B C47 H47C . . 109.5
C13 C48 C49 . . 125.6(10)
C13 C48 H48A . . 105.9
C49 C48 H48A . . 105.8
C13 C48 H48B . . 106.0
C49 C48 H48B . . 105.9
H48A C48 H48B . . 106.3
C50 C49 C48 . . 99.5(18)
C50 C49 H49A . . 111.8
C48 C49 H49A . . 111.9
C50 C49 H49B . . 112.1
C48 C49 H49B . . 111.8
H49A C49 H49B . . 109.5
O51 C50 N52 . . 131(2)
O51 C50 C49 . . 112.7(17)
N52 C50 C49 . . 116.4(18)
C50 O51 H7W1 . . 153.0
C50 N52 H52A . . 120.0
C50 N52 H52B . . 120.0
H52A N52 H52B . . 120.0
C15 C53 H53A . . 109.3
C15 C53 H53B . . 109.5
H53A C53 H53B . . 109.5
C15 C53 H53C . . 109.6
H53A C53 H53C . . 109.5
H53B C53 H53C . . 109.5
C17 C54 H54A . . 109.5
C17 C54 H54B . . 109.5
H54A C54 H54B . . 109.5
C17 C54 H54C . . 109.5
H54A C54 H54C . . 109.5
H54B C54 H54C . . 109.5
C56 C55 C17 . . 116.4(6)
C56 C55 H55A . . 108.1
C17 C55 H55A . . 108.2
C56 C55 H55B . . 108.3
C17 C55 H55B . . 108.3
H55A C55 H55B . . 107.4
C55 C56 C57 . . 110.0(7)
C55 C56 H56A . . 109.8
C57 C56 H56A . . 109.7
C55 C56 H56B . . 109.6
C57 C56 H56B . . 109.6
H56A C56 H56B . . 108.2
O58 C57 N59 . . 122.1(7)
O58 C57 C56 . . 124.6(9)
N59 C57 C56 . . 113.2(10)
C57 N59 CP1 . . 120.8(9)
C57 N59 H59 . . 119.6
CP1 N59 H59 . . 119.6
C61 C60 C18 . . 111.6(7)
C61 C60 H60A . . 109.3
C18 C60 H60A . . 109.3
C61 C60 H60B . . 109.3
C18 C60 H60B . . 109.4
H60A C60 H60B . . 108.0
O62 C61 N63 . . 124.6(9)
O62 C61 C60 . . 121.4(9)
N63 C61 C60 . . 114.0(9)
C61 O62 Na1 . 4_456 140.8(9)
C61 N63 H63A . . 120.0
C61 N63 H63B . . 120.0
H63A N63 H63B . . 120.0
N59 CP1 CP2 . . 112.9(8)
N59 CP1 HP1A . . 109.0
CP2 CP1 HP1A . . 109.0
N59 CP1 HP1B . . 109.0
CP2 CP1 HP1B . . 109.0
HP1A CP1 HP1B . . 107.8
CP3 CP2 OP3 . . 108.0(8)
CP3 CP2 CP1 . . 110.6(8)
OP3 CP2 CP1 . . 106.2(8)
CP3 CP2 HP2 . . 110.6
OP3 CP2 HP2 . . 110.6
CP1 CP2 HP2 . . 110.7
CP2 CP3 HP3A . . 109.5
CP2 CP3 HP3B . . 109.3
HP3A CP3 HP3B . . 109.5
CP2 CP3 HP3C . . 109.6
HP3A CP3 HP3C . . 109.5
HP3B CP3 HP3C . . 109.5
OP4 P1 OP5 . . 115.9(6)
OP4 P1 OP3 . . 112.6(4)
OP5 P1 OP3 . . 106.6(5)
OP4 P1 OP2 . . 109.6(4)
OP5 P1 OP2 . . 111.6(5)
OP3 P1 OP2 . . 99.3(3)
CR3 OP2 P1 . . 117.4(5)
CP2 OP3 P1 . . 121.4(6)
P1 OP4 Na1 . . 146.3(5)
OR6 CR1 NB1 . . 106.7(6)
OR6 CR1 CR2 . . 106.7(5)
NB1 CR1 CR2 . . 110.9(5)
OR6 CR1 HR1 . . 110.8
NB1 CR1 HR1 . . 110.8
CR2 CR1 HR1 . . 110.8
OR7 CR2 CR1 . . 111.2(6)
OR7 CR2 CR3 . . 111.5(6)
CR1 CR2 CR3 . . 99.6(5)
OR7 CR2 HR2 . . 111.4
CR1 CR2 HR2 . . 111.3
CR3 CR2 HR2 . . 111.3
OP2 CR3 CR4 . . 108.3(8)
OP2 CR3 CR2 . . 111.5(6)
CR4 CR3 CR2 . . 102.8(6)
OP2 CR3 HR3 . . 111.3
CR4 CR3 HR3 . . 111.3
CR2 CR3 HR3 . . 111.3
CR3 CR4 OR6 . . 105.6(6)
CR3 CR4 CR5 . . 114.9(9)
OR6 CR4 CR5 . . 104.9(9)
CR3 CR4 HR4 . . 110.5
OR6 CR4 HR4 . . 110.4
CR5 CR4 HR4 . . 110.4
OR8 CR5 CR4 . . 117.5(15)
OR8 CR5 HR5A . . 107.9
CR4 CR5 HR5A . . 107.9
OR8 CR5 HR5B . . 107.9
CR4 CR5 HR5B . . 107.9
HR5A CR5 HR5B . . 107.2
CR1 OR6 CR4 . . 108.7(6)
CR2 OR7 HR7 . . 109.7
CR5 OR8 Na1 . . 113.9(10)
CR5 OR8 HR8 . . 108.6
Na1 OR8 HR8 . . 37.2
CB2 NB1 CB8 . . 108.6(5)
CB2 NB1 CR1 . . 125.2(5)
CB8 NB1 CR1 . . 123.8(5)
NB3 CB2 NB1 . . 111.6(6)
NB3 CB2 HB2 . . 124.1
NB1 CB2 HB2 . . 124.3
CB2 NB3 CB9 . . 105.1(5)
CB2 NB3 Co . . 121.7(4)
CB9 NB3 Co . . 133.0(4)
CB9 CB4 CB5 . . 118.5(6)
CB9 CB4 HB4 . . 120.7
CB5 CB4 HB4 . . 120.8
CB4 CB5 CB6 . . 121.0(6)
CB4 CB5 CB10 . . 120.3(7)
CB6 CB5 CB10 . . 118.7(7)
CB7 CB6 CB5 . . 119.0(6)
CB7 CB6 CB11 . . 120.8(8)
CB5 CB6 CB11 . . 120.1(7)
CB8 CB7 CB6 . . 119.1(6)
CB8 CB7 HB7 . . 120.4
CB6 CB7 HB7 . . 120.5
CB7 CB8 NB1 . . 132.0(6)
CB7 CB8 CB9 . . 123.1(6)
NB1 CB8 CB9 . . 104.9(5)
CB4 CB9 CB8 . . 119.2(5)
CB4 CB9 NB3 . . 131.0(5)
CB8 CB9 NB3 . . 109.7(5)
CB5 CB10 H10A . . 109.4
CB5 CB10 H10B . . 109.6
H10A CB10 H10B . . 109.5
CB5 CB10 H10C . . 109.5
H10A CB10 H10C . . 109.5
H10B CB10 H10C . . 109.5
CB6 CB11 H11A . . 109.5
CB6 CB11 H11B . . 109.5
H11A CB11 H11B . . 109.5
CB6 CB11 H11C . . 109.4
H11A CB11 H11C . . 109.5
H11B CB11 H11C . . 109.5
Cl1 Na1 OR8 4_556 . 100.0(5)
Cl1 Na1 OP4 4_556 . 132.9(7)
OR8 Na1 OP4 . . 98.9(5)
Cl1 Na1 O62 4_556 4_556 69.8(4)
OR8 Na1 O62 . 4_556 149.2(7)
OP4 Na1 O62 . 4_556 109.2(4)
Cl1 Na1 OW3 4_556 3_655 68.7(5)
OR8 Na1 OW3 . 3_655 104.1(5)
OP4 Na1 OW3 . 3_655 65.0(4)
O62 Na1 OW3 4_556 3_655 99.0(4)
Cl1 Na1 HR8 4_556 . 84.7
OR8 Na1 HR8 . . 15.7
OP4 Na1 HR8 . . 107.2
O62 Na1 HR8 4_556 . 143.5
OW3 Na1 HR8 3_655 . 95.3
H1W1 OW1 H1W2 . . 109.2
Na1 OW3 H3W1 3_645 . 64.0
Na1 OW3 H3W2 3_645 . 58.7
H3W1 OW3 H3W2 . . 109.2
H4W1 OW4 H4W2 . . 109.2
H5W1 OW5 H5W2 . . 109.1
H6W1 OW6 H6W2 . . 101.6
H7W1 OW7 H7W2 . . 109.2

loop_
_geom_bond_atom_site_label_1
_geom_bond_atom_site_label_2
_geom_bond_site_symmetry_2
_geom_bond_distance
Co N21 . 1.868(5)
Co N24 . 1.870(5)
Co N23 . 1.900(5)
Co N22 . 1.902(5)
Co NX . 1.912(5)
Co NB3 . 2.014(5)
NX O1X . 1.221(8)
NX O2X . 1.292(8)
C1 C20 . 1.522(10)
C1 N21 . 1.518(9)
C1 C19 . 1.552(11)
C1 C2 . 1.577(8)
C2 C3 . 1.546(13)
C2 C26 . 1.554(12)
C2 C25 . 1.594(12)
C3 C4 . 1.522(10)
C3 C30 . 1.569(13)
C3 H3 . 1.0000
C4 N21 . 1.285(8)
C4 C5 . 1.443(12)
C5 C6 . 1.351(12)
C5 C35 . 1.533(9)
C6 N22 . 1.415(8)
C6 C7 . 1.573(11)
C7 C37 . 1.46(3)
C7 C8 . 1.553(12)
C7 C36 . 1.596(17)
C8 C9 . 1.526(9)
C8 C41 . 1.529(13)
C8 H8 . 1.0000
C9 N22 . 1.321(9)
C9 C10 . 1.401(10)
C10 C11 . 1.383(9)
C10 H10 . 0.9500
C11 N23 . 1.345(8)
C11 C12 . 1.494(10)
C12 C46 . 1.511(14)
C12 C13 . 1.535(11)
C12 C47 . 1.550(12)
C13 C14 . 1.521(10)
C13 C48 . 1.527(13)
C13 H13 . 1.0000
C14 C15 . 1.377(9)
C14 N23 . 1.401(8)
C15 C16 . 1.448(9)
C15 C53 . 1.524(9)
C16 N24 . 1.330(8)
C16 C17 . 1.532(8)
C17 C55 . 1.546(8)
C17 C54 . 1.544(10)
C17 C18 . 1.589(12)
C18 C19 . 1.527(9)
C18 C60 . 1.532(9)
C18 H18 . 1.0000
C19 N24 . 1.511(7)
C19 H19 . 1.0000
C20 H20A . 0.9800
C20 H20B . 0.9800
C20 H20C . 0.9800
C25 H25A . 0.9800
C25 H25B . 0.9800
C25 H25C . 0.9800
C26 C27 . 1.513(10)
C26 H26A . 0.9900
C26 H26B . 0.9900
C27 O28 . 1.195(15)
C27 N29 . 1.293(14)
N29 H29A . 0.8800
N29 H29B . 0.8800
C30 C31 . 1.585(12)
C30 H30A . 0.9900
C30 H30B . 0.9900
C31 C32 . 1.66(2)
C31 H31A . 0.9900
C31 H31B . 0.9900
C32 N34 . 1.24(2)
C32 O33 . 1.28(2)
N34 H34A . 0.8800
N34 H34B . 0.8800
C35 H35A . 0.9800
C35 H35B . 0.9800
C35 H35C . 0.9800
C36 H36A . 0.9800
C36 H36B . 0.9800
C36 H36C . 0.9800
C37 C38I . 1.47(2)
C37 C38J . 1.514(19)
C37 H3AI . 0.9900
C37 H3BI . 0.9900
C38I N40I . 1.342(19)
C38I O39I . 1.33(2)
N40I H4AI . 0.8800
N40I H4BI . 0.8800
C38J N40J . 1.29(2)
C38J O39J . 1.29(3)
N40J OW2 3_645 1.814(16)
N40J H4AJ . 0.8800
N40J H4BJ . 0.8800
C41 C42 . 1.504(12)
C41 H41A . 0.9900
C41 H41B . 0.9900
C42 C43 . 1.567(16)
C42 H42A . 0.9900
C42 H42B . 0.9900
C43 O44 . 1.236(14)
C43 N45 . 1.258(14)
N45 H45A . 0.8800
N45 H45B . 0.8800
C46 H46A . 0.9800
C46 H46B . 0.9800
C46 H46C . 0.9800
C47 H47A . 0.9800
C47 H47B . 0.9800
C47 H47C . 0.9800
C48 C49 . 1.67(2)
C48 H48A . 0.9900
C48 H48B . 0.9900
C49 C50 . 1.515(19)
C49 H49A . 0.9900
C49 H49B . 0.9900
C50 O51 . 1.249(17)
C50 N52 . 1.274(17)
O51 H7W1 . 1.5416
N52 H52A . 0.8800
N52 H52B . 0.8800
C53 H53A . 0.9801
C53 H53B . 0.9801
C53 H53C . 0.9801
C54 H54A . 0.9800
C54 H54B . 0.9800
C54 H54C . 0.9800
C55 C56 . 1.500(10)
C55 H55A . 0.9900
C55 H55B . 0.9900
C56 C57 . 1.547(10)
C56 H56A . 0.9900
C56 H56B . 0.9900
C57 O58 . 1.199(13)
C57 N59 . 1.370(13)
N59 CP1 . 1.470(9)
N59 H59 . 0.8800
C60 C61 . 1.538(11)
C60 H60A . 0.9900
C60 H60B . 0.9900
C61 O62 . 1.169(13)
C61 N63 . 1.299(13)
O62 Na1 4_456 2.581(15)
N63 H63A . 0.8800
N63 H63B . 0.8800
CP1 CP2 . 1.511(14)
CP1 HP1A . 0.9900
CP1 HP1B . 0.9900
CP2 CP3 . 1.499(10)
CP2 OP3 . 1.484(13)
CP2 HP2 . 1.0000
CP3 HP3A . 0.9800
CP3 HP3B . 0.9800
CP3 HP3C . 0.9800
P1 OP4 . 1.441(8)
P1 OP5 . 1.495(9)
P1 OP3 . 1.550(7)
P1 OP2 . 1.632(6)
OP2 CR3 . 1.429(11)
OP4 Na1 . 2.554(15)
CR1 OR6 . 1.437(9)
CR1 NB1 . 1.463(8)
CR1 CR2 . 1.523(10)
CR1 HR1 . 1.0000
CR2 OR7 . 1.386(9)
CR2 CR3 . 1.565(8)
CR2 HR2 . 1.0000
CR3 CR4 . 1.491(13)
CR3 HR3 . 1.0000
CR4 OR6 . 1.484(10)
CR4 CR5 . 1.551(12)
CR4 HR4 . 1.0000
CR5 OR8 . 1.26(2)
CR5 HR5A . 0.9900
CR5 HR5B . 0.9900
OR7 HR7 . 0.8400
OR8 Na1 . 2.450(13)
OR8 HR8 . 0.8298
NB1 CB2 . 1.341(8)
NB1 CB8 . 1.383(8)
CB2 NB3 . 1.336(7)
CB2 HB2 . 0.9500
NB3 CB9 . 1.395(8)
CB4 CB9 . 1.404(8)
CB4 CB5 . 1.394(10)
CB4 HB4 . 0.9500
CB5 CB6 . 1.429(11)
CB5 CB10 . 1.543(9)
CB6 CB7 . 1.388(10)
CB6 CB11 . 1.519(11)
CB7 CB8 . 1.365(10)
CB7 HB7 . 0.9500
CB8 CB9 . 1.388(8)
CB10 H10A . 0.9801
CB10 H10B . 0.9801
CB10 H10C . 0.9801
CB11 H11A . 0.9800
CB11 H11B . 0.9800
CB11 H11C . 0.9800
Na1 Cl1 4_556 2.224(14)
Na1 O62 4_556 2.581(15)
Na1 OW3 3_655 2.628(12)
Na1 HR8 . 1.8577
Cl1 Na1 4_456 2.224(14)
OW1 H1W1 . 0.9356
OW1 H1W2 . 0.9357
OW2 N40J 3_655 1.814(16)
OW3 Na1 3_645 2.628(12)
OW3 H3W1 . 0.9350
OW3 H3W2 . 0.9354
OW4 H4W1 . 0.9360
OW4 H4W2 . 0.9357
OW5 H5W1 . 0.9352
OW5 H5W2 . 0.9356
OW6 H6W1 . 1.0021
OW6 H6W2 . 0.8957
OW7 H7W1 . 0.9356
OW7 H7W2 . 0.9353

loop_
_geom_hbond_atom_site_label_D
_geom_hbond_atom_site_label_H
_geom_hbond_atom_site_label_A
_geom_hbond_site_symmetry_A
_geom_hbond_distance_DH
_geom_hbond_distance_HA
_geom_hbond_distance_DA
_geom_hbond_angle_DHA
N29 H29A O44 3 0.88 2.17 3.023(13) 162.0
N29 H29B OW6 . 0.88 2.62 3.364(14) 143.4
N34 H34B OW5 . 0.88 1.88 2.689(18) 151.4
N40I H4BI O2X . 0.88 2.20 3.061(16) 164.3
N45 H45B OW4 . 0.88 2.34 3.205(13) 166.0
N52 H52A O28 1_655 0.88 2.45 3.161(19) 138.8
N52 H52B OW1 . 0.88 2.22 3.04(2) 154.2
N59 H59 Cl1 . 0.88 1.94 2.802(13) 167.6
N63 H63A O51 3_655 0.88 2.23 2.996(16) 145.0
N63 H63B OW5 3 0.88 1.85 2.722(11) 172.1
OR7 HR7 OW3 2 0.84 1.93 2.766(6) 170.7
OW1 H1W1 OW2 . 0.94 2.28 3.152(11) 154.8
OW1 H1W2 O58 . 0.94 1.70 2.619(13) 166.2
OW3 H3W1 Cl1 2_554 0.94 1.89 2.757(14) 152.6
OW3 H3W2 OP4 3_645 0.94 1.92 2.786(9) 152.0
OW5 H5W1 OW6 3_545 0.94 2.09 2.994(5) 163.2
OW7 H7W1 O51 . 0.94 1.54 2.466(16) 168.6
